data_4316499
loop_
_publ_author_name
'Daniel E. Bugaris'
'Daniel M. Wells'
'Jiyong Yao'
'S. Skanthakumar'
'Richard G. Haire'
'L. Soderholm'
'James A. Ibers'

_publ_contact_author_address
;
Department of Chemistry
Northwestern University
Evanston, IL 60208-3113
;
_publ_contact_author_email ibers@chem.northwestern.edu
_publ_contact_author_fax '1 847 491 3976'
_publ_contact_author_name 'James A. Ibers'
_publ_contact_author_phone '1 847 491 5449'
_publ_section_title
;
 Dichalcogenide Bonding in Seven Alkali-Metal Actinide Chalcogenides of
 the KTh2Se6 Structure Type
;
_journal_name_full 'Inorganic Chemistry'
_journal_page_first 8381
_journal_page_last 8388
_journal_paper_doi 10.1021/ic1008895
_journal_volume 49
_journal_year 2010
_chemical_formula_moiety '2(Se3 U), (Rb)'
_chemical_formula_sum 'Rb Se6 U2'
_chemical_formula_weight 1035.29
_chemical_name_systematic
; 
 ? 
;
_space_group_IT_number 71
_symmetry_cell_setting orthorhombic
_symmetry_space_group_name_Hall '-I 2 2'
_symmetry_space_group_name_H-M 'I m m m'
_atom_sites_solution_primary direct
_atom_sites_solution_secondary difmap
_audit_creation_method SHELXL-97
_cell_angle_alpha 90.00
_cell_angle_beta 90.00
_cell_angle_gamma 90.00
_cell_formula_units_Z 2
_cell_length_a 4.066(3)
_cell_length_b 5.552(5)
_cell_length_c 22.444(18)
_cell_measurement_reflns_used 2578
_cell_measurement_temperature 153(2)
_cell_measurement_theta_max 28.50
_cell_measurement_theta_min 3.63
_cell_volume 506.7(7)
_computing_cell_refinement 'APEX2 version 2009.5-1 (Bruker, 2009)'
_computing_data_collection 'SMART version 5.054 (Bruker, 2000)'
_computing_data_reduction 'SAINT version 7.34a (Bruker, 2009)'
_computing_molecular_graphics 'CrystalMaker version 2.2.1 (Palmer, 2009)'
_computing_publication_material 'SHELXTL-97 (Sheldrick, 2008)'
_computing_structure_refinement 'SHELXL-97 (Sheldrick, 2008)'
_computing_structure_solution 'SHELXS-97 (Sheldrick, 2008)'
_diffrn_ambient_temperature 153(2)
_diffrn_measured_fraction_theta_full 0.997
_diffrn_measured_fraction_theta_max 0.944
_diffrn_measurement_device_type 'Bruker SMART 1000 CCD'
_diffrn_measurement_method \w
_diffrn_radiation_monochromator graphite
_diffrn_radiation_source 'fine-focus sealed tube'
_diffrn_radiation_type MoK\a
_diffrn_radiation_wavelength 0.71073
_diffrn_reflns_av_R_equivalents 0.0458
_diffrn_reflns_av_sigmaI/netI 0.0266
_diffrn_reflns_limit_h_max 5
_diffrn_reflns_limit_h_min -5
_diffrn_reflns_limit_k_max 7
_diffrn_reflns_limit_k_min -7
_diffrn_reflns_limit_l_max 29
_diffrn_reflns_limit_l_min -29
_diffrn_reflns_number 2888
_diffrn_reflns_theta_full 25.00
_diffrn_reflns_theta_max 28.50
_diffrn_reflns_theta_min 3.63
_exptl_absorpt_coefficient_mu 58.172
_exptl_absorpt_correction_T_max 0.0718
_exptl_absorpt_correction_T_min 0.0036
_exptl_absorpt_correction_type numerical
_exptl_absorpt_process_details
;
'face indexed; SADABS version 2008/1 (Sheldrick, 2008)' 
;
_exptl_crystal_colour black
_exptl_crystal_density_diffrn 6.786
_exptl_crystal_density_method 'not measured'
_exptl_crystal_description plate
_exptl_crystal_F_000 850
_exptl_crystal_size_max 0.994
_exptl_crystal_size_mid 0.110
_exptl_crystal_size_min 0.064
_refine_diff_density_max 5.022
_refine_diff_density_min -2.682
_refine_diff_density_rms 0.526
_refine_ls_extinction_coef 0.0013(3)
_refine_ls_extinction_expression Fc^*^=kFc[1+0.001xFc^2^\l^3^/sin(2\q)]^-1/4^
_refine_ls_extinction_method SHELXL
_refine_ls_goodness_of_fit_ref 1.593
_refine_ls_matrix_type full
_refine_ls_number_parameters 23
_refine_ls_number_reflns 391
_refine_ls_number_restraints 0
_refine_ls_restrained_S_all 1.593
_refine_ls_R_factor_all 0.0298
_refine_ls_R_factor_gt 0.0292
_refine_ls_shift/su_max 0.000
_refine_ls_shift/su_mean 0.000
_refine_ls_structure_factor_coef Fsqd
_refine_ls_weighting_details
; calc 
 [1.00000+0.00000exp(0.00(sin\q/\l)^2^)]/ 
   [\s^2^(Fo^2^)+0.0000+0.0000*P+(0.0400P)^2^+0.0000sin\q/\l] 
 where P = 1.00000Fo^2^ + 0.00000Fc^2^ 
;
_refine_ls_weighting_scheme calc
_refine_ls_wR_factor_gt 0.0812
_refine_ls_wR_factor_ref 0.0813
_reflns_number_gt 384
_reflns_number_total 391
_reflns_threshold_expression >2sigma(I)
_cod_data_source_file ic1008895_si_001_4.cif
_cod_data_source_block RbUSe
_cod_original_cell_volume 506.6(7)
_cod_database_code 4316499

loop_
_symmetry_equiv_pos_as_xyz
'x, y, z'
'-x, -y, z'
'-x, y, -z'
'x, -y, -z'
'x+1/2, y+1/2, z+1/2'
'-x+1/2, -y+1/2, z+1/2'
'-x+1/2, y+1/2, -z+1/2'
'x+1/2, -y+1/2, -z+1/2'
'-x, -y, -z'
'x, y, -z'
'x, -y, z'
'-x, y, z'
'-x+1/2, -y+1/2, -z+1/2'
'x+1/2, y+1/2, -z+1/2'
'x+1/2, -y+1/2, z+1/2'
'-x+1/2, y+1/2, z+1/2'

loop_
_atom_site_label
_atom_site_type_symbol
_atom_site_fract_x
_atom_site_fract_y
_atom_site_fract_z
_atom_site_U_iso_or_equiv
_atom_site_adp_type
_atom_site_occupancy
_atom_site_symmetry_multiplicity
_atom_site_calc_flag
_atom_site_refinement_flags
_atom_site_disorder_assembly
_atom_site_disorder_group
U1 U 0.0000 0.0000 0.181247(18) 0.0074(3) Uani 1 4 d S . .
Se1 Se 0.5000 0.0000 0.27280(5) 0.0062(3) Uani 1 4 d S . .
Se2 Se 0.0000 0.25699(18) 0.39076(4) 0.0140(3) Uani 1 2 d S . .
Rb1 Rb 0.5000 0.0000 0.5000 0.0191(7) Uani 0.865(7) 8 d SP . .
Rb2 Rb 0.0000 0.0000 0.0000 0.025(4) Uani 0.135(7) 8 d SP . .

loop_
_atom_site_aniso_label
_atom_site_aniso_U_11
_atom_site_aniso_U_22
_atom_site_aniso_U_33
_atom_site_aniso_U_23
_atom_site_aniso_U_13
_atom_site_aniso_U_12
U1 0.0063(4) 0.0043(4) 0.0115(4) 0.000 0.000 0.000
Se1 0.0065(6) 0.0034(6) 0.0088(6) 0.000 0.000 0.000
Se2 0.0083(6) 0.0225(6) 0.0111(6) 0.0046(3) 0.000 0.000
Rb1 0.0223(13) 0.0244(13) 0.0107(10) 0.000 0.000 0.000
Rb2 0.025(9) 0.022(8) 0.027(8) 0.000 0.000 0.000

loop_
_atom_type_symbol
_atom_type_description
_atom_type_scat_dispersion_real
_atom_type_scat_dispersion_imag
_atom_type_scat_source
Se Se -0.0929 2.2259 'International Tables Vol C Tables 4.2.6.8 and 6.1.1.4'
Rb Rb -0.9393 2.9676 'International Tables Vol C Tables 4.2.6.8 and 6.1.1.4'
U U -9.6767 9.6646 'International Tables Vol C Tables 4.2.6.8 and 6.1.1.4'

loop_
_geom_angle_atom_site_label_1
_geom_angle_atom_site_label_2
_geom_angle_atom_site_label_3
_geom_angle
_geom_angle_site_symmetry_1
_geom_angle_site_symmetry_3
_geom_angle_publ_flag
Se1 U1 Se1 89.38(7) . 1_455 ?
Se1 U1 Se2 151.78(3) . 14_445 ?
Se1 U1 Se2 84.50(6) 1_455 14_445 ?
Se1 U1 Se2 151.78(3) . 13_455 ?
Se1 U1 Se2 84.50(6) 1_455 13_455 ?
Se2 U1 Se2 54.90(6) 14_445 13_455 ?
Se1 U1 Se2 84.49(6) . 13 ?
Se1 U1 Se2 151.78(3) 1_455 13 ?
Se2 U1 Se2 112.96(6) 14_445 13 ?
Se2 U1 Se2 87.99(6) 13_455 13 ?
Se1 U1 Se2 84.49(6) . 14_545 ?
Se1 U1 Se2 151.78(3) 1_455 14_545 ?
Se2 U1 Se2 87.99(6) 14_445 14_545 ?
Se2 U1 Se2 112.96(7) 13_455 14_545 ?
Se2 U1 Se2 54.90(6) 13 14_545 ?
Se1 U1 Se1 75.67(2) . 13 ?
Se1 U1 Se1 75.67(2) 1_455 13 ?
Se2 U1 Se1 128.64(3) 14_445 13 ?
Se2 U1 Se1 76.12(4) 13_455 13 ?
Se2 U1 Se1 76.12(4) 13 13 ?
Se2 U1 Se1 128.64(3) 14_545 13 ?
Se1 U1 Se1 75.67(2) . 13_545 ?
Se1 U1 Se1 75.67(2) 1_455 13_545 ?
Se2 U1 Se1 76.12(4) 14_445 13_545 ?
Se2 U1 Se1 128.64(3) 13_455 13_545 ?
Se2 U1 Se1 128.64(3) 13 13_545 ?
Se2 U1 Se1 76.12(4) 14_545 13_545 ?
Se1 U1 Se1 139.24(6) 13 13_545 ?
Se1 U1 U1 45.31(4) . 1_655 ?
Se1 U1 U1 134.69(4) 1_455 1_655 ?
Se2 U1 U1 134.00(3) 14_445 1_655 ?
Se2 U1 U1 134.00(3) 13_455 1_655 ?
Se2 U1 U1 46.00(3) 13 1_655 ?
Se2 U1 U1 46.00(3) 14_545 1_655 ?
Se1 U1 U1 90.0 13 1_655 ?
Se1 U1 U1 90.0 13_545 1_655 ?
Se1 U1 U1 134.69(4) . 1_455 ?
Se1 U1 U1 45.31(4) 1_455 1_455 ?
Se2 U1 U1 46.00(3) 14_445 1_455 ?
Se2 U1 U1 46.00(3) 13_455 1_455 ?
Se2 U1 U1 134.00(3) 13 1_455 ?
Se2 U1 U1 134.00(3) 14_545 1_455 ?
Se1 U1 U1 90.0 13 1_455 ?
Se1 U1 U1 90.0 13_545 1_455 ?
U1 U1 U1 180.0 1_655 1_455 ?
Se1 U1 Rb2 135.31(4) . . ?
Se1 U1 Rb2 135.31(4) 1_455 . ?
Se2 U1 Rb2 56.48(3) 14_445 . ?
Se2 U1 Rb2 56.48(3) 13_455 . ?
Se2 U1 Rb2 56.48(3) 13 . ?
Se2 U1 Rb2 56.48(3) 14_545 . ?
Se1 U1 Rb2 110.38(3) 13 . ?
Se1 U1 Rb2 110.38(3) 13_545 . ?
U1 U1 Rb2 90.0 1_655 . ?
U1 U1 Rb2 90.0 1_455 . ?
U1 Se1 U1 89.38(7) . 1_655 ?
U1 Se1 U1 104.34(2) . 13 ?
U1 Se1 U1 104.34(2) 1_655 13 ?
U1 Se1 U1 104.34(2) . 13_545 ?
U1 Se1 U1 104.34(2) 1_655 13_545 ?
U1 Se1 U1 139.23(6) 13 13_545 ?
Se2 Se2 U1 62.55(3) 2_565 13_455 ?
Se2 Se2 U1 62.55(3) 2_565 13 ?
U1 Se2 U1 88.00(6) 13_455 13 ?
Se2 Se2 Rb2 67.04(3) 2_565 5 ?
U1 Se2 Rb2 128.31(5) 13_455 5 ?
U1 Se2 Rb2 78.66(6) 13 5 ?
Se2 Se2 Rb2 67.04(3) 2_565 5_455 ?
U1 Se2 Rb2 78.66(6) 13_455 5_455 ?
U1 Se2 Rb2 128.31(5) 13 5_455 ?
Rb2 Se2 Rb2 71.99(6) 5 5_455 ?
Se2 Se2 Rb1 114.13(3) 2_565 . ?
U1 Se2 Rb1 168.83(3) 13_455 . ?
U1 Se2 Rb1 99.89(6) 13 . ?
Rb2 Se2 Rb1 47.09(4) 5 . ?
Rb2 Se2 Rb1 90.22(6) 5_455 . ?
Se2 Se2 Rb1 114.13(3) 2_565 1_455 ?
U1 Se2 Rb1 99.89(6) 13_455 1_455 ?
U1 Se2 Rb1 168.83(3) 13 1_455 ?
Rb2 Se2 Rb1 90.22(6) 5 1_455 ?
Rb2 Se2 Rb1 47.09(4) 5_455 1_455 ?
Rb1 Se2 Rb1 71.25(6) . 1_455 ?
Rb2 Rb1 Rb2 180.0 5 5_545 ?
Rb2 Rb1 Se2 65.87(3) 5 . ?
Rb2 Rb1 Se2 114.13(3) 5_545 . ?
Rb2 Rb1 Se2 65.87(3) 5 10_656 ?
Rb2 Rb1 Se2 114.13(3) 5_545 10_656 ?
Se2 Rb1 Se2 131.74(5) . 10_656 ?
Rb2 Rb1 Se2 114.13(3) 5 2 ?
Rb2 Rb1 Se2 65.87(3) 5_545 2 ?
Se2 Rb1 Se2 48.26(5) . 2 ?
Se2 Rb1 Se2 180.0 10_656 2 ?
Rb2 Rb1 Se2 114.13(3) 5 9_656 ?
Rb2 Rb1 Se2 65.87(3) 5_545 9_656 ?
Se2 Rb1 Se2 180.00(2) . 9_656 ?
Se2 Rb1 Se2 48.26(5) 10_656 9_656 ?
Se2 Rb1 Se2 131.74(5) 2 9_656 ?
Rb2 Rb1 Se2 114.13(3) 5 2_655 ?
Rb2 Rb1 Se2 65.87(3) 5_545 2_655 ?
Se2 Rb1 Se2 90.74(6) . 2_655 ?
Se2 Rb1 Se2 108.75(6) 10_656 2_655 ?
Se2 Rb1 Se2 71.25(6) 2 2_655 ?
Se2 Rb1 Se2 89.26(6) 9_656 2_655 ?
Rb2 Rb1 Se2 65.87(3) 5 10_556 ?
Rb2 Rb1 Se2 114.13(3) 5_545 10_556 ?
Se2 Rb1 Se2 89.26(6) . 10_556 ?
Se2 Rb1 Se2 71.25(6) 10_656 10_556 ?
Se2 Rb1 Se2 108.75(6) 2 10_556 ?
Se2 Rb1 Se2 90.74(6) 9_656 10_556 ?
Se2 Rb1 Se2 180.00(2) 2_655 10_556 ?
Rb2 Rb1 Se2 114.13(3) 5 9_556 ?
Rb2 Rb1 Se2 65.87(3) 5_545 9_556 ?
Se2 Rb1 Se2 108.75(6) . 9_556 ?
Se2 Rb1 Se2 90.74(6) 10_656 9_556 ?
Se2 Rb1 Se2 89.26(6) 2 9_556 ?
Se2 Rb1 Se2 71.25(6) 9_656 9_556 ?
Se2 Rb1 Se2 131.74(5) 2_655 9_556 ?
Se2 Rb1 Se2 48.26(5) 10_556 9_556 ?
Rb2 Rb1 Se2 65.87(3) 5 1_655 ?
Rb2 Rb1 Se2 114.13(3) 5_545 1_655 ?
Se2 Rb1 Se2 71.25(6) . 1_655 ?
Se2 Rb1 Se2 89.26(6) 10_656 1_655 ?
Se2 Rb1 Se2 90.74(6) 2 1_655 ?
Se2 Rb1 Se2 108.75(6) 9_656 1_655 ?
Se2 Rb1 Se2 48.26(5) 2_655 1_655 ?
Se2 Rb1 Se2 131.74(5) 10_556 1_655 ?
Se2 Rb1 Se2 180.0 9_556 1_655 ?
Rb2 Rb1 Rb1 90.0 5 1_455 ?
Rb2 Rb1 Rb1 90.0 5_545 1_455 ?
Se2 Rb1 Rb1 54.37(3) . 1_455 ?
Se2 Rb1 Rb1 125.63(3) 10_656 1_455 ?
Se2 Rb1 Rb1 54.37(3) 2 1_455 ?
Se2 Rb1 Rb1 125.63(3) 9_656 1_455 ?
Se2 Rb1 Rb1 125.63(3) 2_655 1_455 ?
Se2 Rb1 Rb1 54.37(3) 10_556 1_455 ?
Se2 Rb1 Rb1 54.37(3) 9_556 1_455 ?
Se2 Rb1 Rb1 125.63(3) 1_655 1_455 ?
Rb2 Rb1 Rb1 90.0 5 1_655 ?
Rb2 Rb1 Rb1 90.0 5_545 1_655 ?
Se2 Rb1 Rb1 125.63(3) . 1_655 ?
Se2 Rb1 Rb1 54.37(3) 10_656 1_655 ?
Se2 Rb1 Rb1 125.63(3) 2 1_655 ?
Se2 Rb1 Rb1 54.37(3) 9_656 1_655 ?
Se2 Rb1 Rb1 54.37(3) 2_655 1_655 ?
Se2 Rb1 Rb1 125.63(3) 10_556 1_655 ?
Se2 Rb1 Rb1 125.63(3) 9_556 1_655 ?
Se2 Rb1 Rb1 54.37(3) 1_655 1_655 ?
Rb1 Rb1 Rb1 180.0 1_455 1_655 ?
Rb1 Rb2 Rb1 180.0 5_454 5_444 ?
Rb1 Rb2 Se2 67.04(3) 5_454 13 ?
Rb1 Rb2 Se2 112.96(3) 5_444 13 ?
Rb1 Rb2 Se2 112.96(3) 5_454 5_444 ?
Rb1 Rb2 Se2 67.04(3) 5_444 5_444 ?
Se2 Rb2 Se2 180.00(2) 13 5_444 ?
Rb1 Rb2 Se2 112.96(3) 5_454 14_545 ?
Rb1 Rb2 Se2 67.04(3) 5_444 14_545 ?
Se2 Rb2 Se2 45.92(5) 13 14_545 ?
Se2 Rb2 Se2 134.08(5) 5_444 14_545 ?
Rb1 Rb2 Se2 67.04(3) 5_454 6_454 ?
Rb1 Rb2 Se2 112.96(3) 5_444 6_454 ?
Se2 Rb2 Se2 134.08(5) 13 6_454 ?
Se2 Rb2 Se2 45.92(5) 5_444 6_454 ?
Se2 Rb2 Se2 180.00(2) 14_545 6_454 ?
Rb1 Rb2 Se2 67.04(3) 5_454 13_455 ?
Rb1 Rb2 Se2 112.96(3) 5_444 13_455 ?
Se2 Rb2 Se2 71.99(6) 13 13_455 ?
Se2 Rb2 Se2 108.01(6) 5_444 13_455 ?
Se2 Rb2 Se2 89.72(6) 14_545 13_455 ?
Se2 Rb2 Se2 90.28(6) 6_454 13_455 ?
Rb1 Rb2 Se2 112.96(3) 5_454 5_544 ?
Rb1 Rb2 Se2 67.04(3) 5_444 5_544 ?
Se2 Rb2 Se2 108.01(6) 13 5_544 ?
Se2 Rb2 Se2 71.99(6) 5_444 5_544 ?
Se2 Rb2 Se2 90.28(6) 14_545 5_544 ?
Se2 Rb2 Se2 89.72(6) 6_454 5_544 ?
Se2 Rb2 Se2 180.00(2) 13_455 5_544 ?
Rb1 Rb2 Se2 67.04(3) 5_454 6_554 ?
Rb1 Rb2 Se2 112.96(3) 5_444 6_554 ?
Se2 Rb2 Se2 90.28(6) 13 6_554 ?
Se2 Rb2 Se2 89.72(6) 5_444 6_554 ?
Se2 Rb2 Se2 108.01(6) 14_545 6_554 ?
Se2 Rb2 Se2 71.99(6) 6_454 6_554 ?
Se2 Rb2 Se2 134.08(5) 13_455 6_554 ?
Se2 Rb2 Se2 45.92(5) 5_544 6_554 ?
Rb1 Rb2 Se2 112.96(3) 5_454 14_445 ?
Rb1 Rb2 Se2 67.04(3) 5_444 14_445 ?
Se2 Rb2 Se2 89.72(6) 13 14_445 ?
Se2 Rb2 Se2 90.28(6) 5_444 14_445 ?
Se2 Rb2 Se2 71.99(6) 14_545 14_445 ?
Se2 Rb2 Se2 108.01(6) 6_454 14_445 ?
Se2 Rb2 Se2 45.92(5) 13_455 14_445 ?
Se2 Rb2 Se2 134.08(5) 5_544 14_445 ?
Se2 Rb2 Se2 180.00(4) 6_554 14_445 ?
Rb1 Rb2 Rb2 90.0 5_454 1_655 ?
Rb1 Rb2 Rb2 90.0 5_444 1_655 ?
Se2 Rb2 Rb2 54.00(3) 13 1_655 ?
Se2 Rb2 Rb2 126.00(3) 5_444 1_655 ?
Se2 Rb2 Rb2 54.00(3) 14_545 1_655 ?
Se2 Rb2 Rb2 126.00(3) 6_454 1_655 ?
Se2 Rb2 Rb2 126.00(3) 13_455 1_655 ?
Se2 Rb2 Rb2 54.00(3) 5_544 1_655 ?
Se2 Rb2 Rb2 54.00(3) 6_554 1_655 ?
Se2 Rb2 Rb2 126.00(3) 14_445 1_655 ?
Rb1 Rb2 Rb2 90.0 5_454 1_455 ?
Rb1 Rb2 Rb2 90.0 5_444 1_455 ?
Se2 Rb2 Rb2 126.00(3) 13 1_455 ?
Se2 Rb2 Rb2 54.00(3) 5_444 1_455 ?
Se2 Rb2 Rb2 126.00(3) 14_545 1_455 ?
Se2 Rb2 Rb2 54.00(3) 6_454 1_455 ?
Se2 Rb2 Rb2 54.00(3) 13_455 1_455 ?
Se2 Rb2 Rb2 126.00(3) 5_544 1_455 ?
Se2 Rb2 Rb2 126.00(3) 6_554 1_455 ?
Se2 Rb2 Rb2 54.00(3) 14_445 1_455 ?
Rb2 Rb2 Rb2 180.0 1_655 1_455 ?

loop_
_geom_bond_atom_site_label_1
_geom_bond_atom_site_label_2
_geom_bond_distance
_geom_bond_site_symmetry_2
_geom_bond_publ_flag
U1 Se1 2.8905(19) . ?
U1 Se1 2.8906(19) 1_455 ?
U1 Se2 2.9266(16) 14_445 ?
U1 Se2 2.9266(16) 13_455 ?
U1 Se2 2.9266(16) 13 ?
U1 Se2 2.9266(16) 14_545 ?
U1 Se1 2.961(2) 13 ?
U1 Se1 2.961(2) 13_545 ?
U1 U1 4.066(3) 1_655 ?
U1 U1 4.066(3) 1_455 ?
U1 Rb2 4.068(3) . ?
Se1 U1 2.8906(19) 1_655 ?
Se1 U1 2.961(2) 13 ?
Se1 U1 2.961(2) 13_545 ?
Se2 Se2 2.698(3) 2_565 ?
Se2 U1 2.9266(16) 13_455 ?
Se2 U1 2.9266(16) 13 ?
Se2 Rb2 3.4589(19) 5 ?
Se2 Rb2 3.4589(19) 5_455 ?
Se2 Rb1 3.4899(19) . ?
Se2 Rb1 3.4899(19) 1_455 ?
Rb1 Rb2 2.776(2) 5 ?
Rb1 Rb2 2.776(2) 5_545 ?
Rb1 Se2 3.4899(19) 10_656 ?
Rb1 Se2 3.4899(19) 2 ?
Rb1 Se2 3.4899(19) 9_656 ?
Rb1 Se2 3.4899(19) 2_655 ?
Rb1 Se2 3.4899(19) 10_556 ?
Rb1 Se2 3.4899(19) 9_556 ?
Rb1 Se2 3.4899(19) 1_655 ?
Rb1 Rb1 4.066(3) 1_455 ?
Rb1 Rb1 4.066(3) 1_655 ?
Rb2 Rb1 2.776(2) 5_454 ?
Rb2 Rb1 2.776(2) 5_444 ?
Rb2 Se2 3.4589(19) 13 ?
Rb2 Se2 3.4589(19) 5_444 ?
Rb2 Se2 3.4589(19) 14_545 ?
Rb2 Se2 3.4589(19) 6_454 ?
Rb2 Se2 3.4589(19) 13_455 ?
Rb2 Se2 3.4589(19) 5_544 ?
Rb2 Se2 3.4589(19) 6_554 ?
Rb2 Se2 3.4589(19) 14_445 ?
Rb2 Rb2 4.066(3) 1_655 ?
Rb2 Rb2 4.066(3) 1_455 ?
